data_4074970
loop_
_publ_author_name
'Ionkin, Alex S.'
'Marshall, William J.'
'Adelman, Douglas J.'
'Fones, Barbara Bobik'
'Fish, Brian M.'
'Schiffhauer, Matthew F.'

_publ_section_title
;
 High-Temperature Catalysts for the Production of \a-Olefins Based on
 Iron(II) and Iron(III) Tridentate Bis(imino)pyridine Complexes with
 Double Pattern of Substitution:&#x00A0;ortho-Methyl plusmeta-Aryl&#x2020;
;
_journal_issue 12
_journal_name_full Organometallics
_journal_page_first 2978
_journal_paper_doi 10.1021/om051069o
_journal_volume 25
_journal_year 2006
_chemical_formula_sum 'C39 H27 Cl2 F12 Fe N3'
_chemical_formula_weight 892.39
_chemical_name_systematic
;
 ?
;
_space_group_IT_number 15
_symmetry_cell_setting monoclinic
_symmetry_space_group_name_Hall '-C 2yc'
_symmetry_space_group_name_H-M 'C 1 2/c 1'
_atom_sites_solution_hydrogens geom
_atom_sites_solution_primary direct
_atom_sites_solution_secondary difmap
_audit_creation_method SHELXL-97
_cell_angle_alpha 90.00
_cell_angle_beta 96.197(2)
_cell_angle_gamma 90.00
_cell_formula_units_Z 8
_cell_length_a 32.663(4)
_cell_length_b 15.197(2)
_cell_length_c 15.494(2)
_cell_measurement_temperature 293(2)
_cell_volume 7646.0(17)
_computing_cell_refinement 'Bruker XSCANS'
_computing_data_collection 'Bruker XSCANS'
_computing_data_reduction 'Bruker SHELXTL'
_computing_molecular_graphics 'Bruker SHELXTL'
_computing_publication_material 'Bruker SHELXTL'
_computing_structure_refinement 'SHELXL-97 (Sheldrick, 1997)'
_computing_structure_solution 'SHELXS-97 (Sheldrick, 1990)'
_diffrn_ambient_temperature 293(2)
_diffrn_measured_fraction_theta_full 0.914
_diffrn_measured_fraction_theta_max 0.914
_diffrn_measurement_device_type 'Bruker P4'
_diffrn_measurement_method '\w scans'
_diffrn_radiation_monochromator graphite
_diffrn_radiation_source 'fine-focus sealed tube'
_diffrn_radiation_type MoK\a
_diffrn_radiation_wavelength 0.71073
_diffrn_reflns_av_R_equivalents 0.0000
_diffrn_reflns_av_sigmaI/netI 0.1004
_diffrn_reflns_limit_h_max 44
_diffrn_reflns_limit_h_min -45
_diffrn_reflns_limit_k_max 20
_diffrn_reflns_limit_k_min 0
_diffrn_reflns_limit_l_max 20
_diffrn_reflns_limit_l_min 0
_diffrn_reflns_number 23662
_diffrn_reflns_theta_full 29.35
_diffrn_reflns_theta_max 29.35
_diffrn_reflns_theta_min 1.48
_exptl_absorpt_coefficient_mu 0.627
_exptl_absorpt_correction_type none
_exptl_crystal_colour blue
_exptl_crystal_density_diffrn 1.550
_exptl_crystal_density_method 'not measured'
_exptl_crystal_description needle
_exptl_crystal_F_000 3600
_exptl_crystal_size_max 0.420
_exptl_crystal_size_mid 0.080
_exptl_crystal_size_min 0.030
_refine_diff_density_max 1.371
_refine_diff_density_min -0.737
_refine_diff_density_rms 0.102
_refine_ls_extinction_method none
_refine_ls_goodness_of_fit_ref 0.944
_refine_ls_hydrogen_treatment riding
_refine_ls_matrix_type full
_refine_ls_number_parameters 539
_refine_ls_number_reflns 23680
_refine_ls_number_restraints 0
_refine_ls_restrained_S_all 0.944
_refine_ls_R_factor_all 0.1443
_refine_ls_R_factor_gt 0.0804
_refine_ls_shift/su_max 0.002
_refine_ls_shift/su_mean 0.000
_refine_ls_structure_factor_coef Fsqd
_refine_ls_weighting_details 'calc w=1/[\s^2^(Fo^2^)+(0.1390P)^2^+0.0000P] where P=(Fo^2^+2Fc^2^)/3'
_refine_ls_weighting_scheme calc
_refine_ls_wR_factor_gt 0.1961
_refine_ls_wR_factor_ref 0.2328
_reflns_number_gt 13019
_reflns_number_total 23680
_reflns_threshold_expression >2sigma(I)
_cod_data_source_file om051069osi20051215_083543.cif
_cod_data_source_block 05186
_cod_depositor_comments
;
The following automatic conversions were performed:

'_symmetry_cell_setting' value 'Monoclinic' changed to 'monoclinic'
according to /home/saulius/struct/CIF-dictionaries/cif_core.dic
dictionary named 'cif_core.dic' version 2.4.1 from 2010-06-29.

Automatic conversion script
Id: cif_fix_values 1715 2011-07-08 13:25:40Z adriana 
;
_cod_original_sg_symbol_H-M C2/c
_cod_database_code 4074970

loop_
_symmetry_equiv_pos_as_xyz
'x, y, z'
'-x, y, -z+1/2'
'x+1/2, y+1/2, z'
'-x+1/2, y+1/2, -z+1/2'
'-x, -y, -z'
'x, -y, z-1/2'
'-x+1/2, -y+1/2, -z'
'x+1/2, -y+1/2, z-1/2'

loop_
_atom_site_label
_atom_site_type_symbol
_atom_site_fract_x
_atom_site_fract_y
_atom_site_fract_z
_atom_site_U_iso_or_equiv
_atom_site_adp_type
_atom_site_occupancy
_atom_site_symmetry_multiplicity
_atom_site_calc_flag
_atom_site_refinement_flags
_atom_site_disorder_assembly
_atom_site_disorder_group
Fe1 Fe 0.270292(11) 0.25421(2) 0.31357(2) 0.02546(11) Uani 1 1 d . . .
Cl1 Cl 0.30038(2) 0.28861(4) 0.18870(5) 0.03411(17) Uani 1 1 d . . .
Cl2 Cl 0.23115(2) 0.35881(5) 0.37249(5) 0.04051(19) Uani 1 1 d . . .
F1 F -0.03273(6) 0.37850(15) 0.15058(17) 0.0683(6) Uani 1 1 d . . .
F2 F -0.01447(6) 0.37283(18) 0.02243(17) 0.0822(8) Uani 1 1 d . . .
F3 F -0.02766(6) 0.49707(16) 0.0793(2) 0.0881(9) Uani 1 1 d . . .
F4 F 0.07171(15) 0.6351(4) 0.2919(5) 0.1171(18) Uani 0.748(4) 1 d P A 1
F5 F 0.1287(3) 0.6245(4) 0.2393(4) 0.134(3) Uani 0.748(4) 1 d P A 1
F6 F 0.1181(2) 0.5582(3) 0.3537(4) 0.1038(19) Uani 0.748(4) 1 d P A 1
F4' F 0.1490(4) 0.5762(10) 0.3049(16) 0.1171(18) Uani 0.252(4) 1 d P A 2
F5' F 0.0966(9) 0.5829(14) 0.3563(14) 0.134(3) Uani 0.252(4) 1 d P A 2
F6' F 0.0980(8) 0.6533(8) 0.2497(11) 0.1038(19) Uani 0.252(4) 1 d P A 2
F7 F 0.43733(11) 0.71176(17) 0.1947(2) 0.1279(15) Uani 1 1 d . . .
F8 F 0.49653(7) 0.67706(16) 0.15551(17) 0.0810(7) Uani 1 1 d . . .
F9 F 0.44483(8) 0.66726(18) 0.06495(18) 0.0922(8) Uani 1 1 d . . .
F10 F 0.51077(15) 0.3625(4) 0.0694(4) 0.0955(15) Uani 0.644(4) 1 d P B 1
F11 F 0.44917(15) 0.3179(4) 0.0391(4) 0.0990(15) Uani 0.644(4) 1 d P B 1
F12 F 0.48731(19) 0.2710(3) 0.1478(3) 0.0861(14) Uani 0.644(4) 1 d P B 1
F10' F 0.4582(3) 0.2528(6) 0.1061(8) 0.0955(15) Uani 0.356(4) 1 d P B 2
F11' F 0.5147(3) 0.3145(9) 0.1106(7) 0.0990(15) Uani 0.356(4) 1 d P B 2
F12' F 0.4661(3) 0.3430(6) 0.0077(6) 0.0861(14) Uani 0.356(4) 1 d P B 2
N1 N 0.22223(6) 0.16921(14) 0.24235(14) 0.0260(5) Uani 1 1 d . . .
N2 N 0.28203(6) 0.12536(13) 0.36001(14) 0.0246(5) Uani 1 1 d . . .
N3 N 0.32806(6) 0.25974(14) 0.40564(15) 0.0278(5) Uani 1 1 d . . .
C1 C 0.22371(7) 0.08670(16) 0.26130(17) 0.0265(5) Uani 1 1 d . . .
C2 C 0.25752(8) 0.05913(16) 0.32869(17) 0.0267(5) Uani 1 1 d . . .
C3 C 0.26441(8) -0.02727(17) 0.35687(19) 0.0317(6) Uani 1 1 d . . .
H3A H 0.2476 -0.0728 0.3340 0.038 Uiso 1 1 calc R . .
C4 C 0.29712(8) -0.04352(18) 0.4203(2) 0.0339(6) Uani 1 1 d . . .
H4A H 0.3022 -0.1005 0.4407 0.041 Uiso 1 1 calc R . .
C5 C 0.32198(8) 0.02457(18) 0.4527(2) 0.0348(6) Uani 1 1 d . . .
H5A H 0.3438 0.0144 0.4953 0.042 Uiso 1 1 calc R . .
C6 C 0.31378(8) 0.10950(17) 0.42015(18) 0.0280(6) Uani 1 1 d . . .
C7 C 0.34005(8) 0.18831(18) 0.44371(19) 0.0331(6) Uani 1 1 d . . .
C8 C 0.19449(9) 0.01709(18) 0.2238(2) 0.0379(7) Uani 1 1 d . . .
H8A H 0.1720 0.0442 0.1887 0.057 Uiso 1 1 calc R . .
H8B H 0.1841 -0.0153 0.2700 0.057 Uiso 1 1 calc R . .
H8C H 0.2086 -0.0223 0.1887 0.057 Uiso 1 1 calc R . .
C9 C 0.37859(11) 0.1759(2) 0.5053(3) 0.0665(12) Uani 1 1 d . . .
H9A H 0.3930 0.2309 0.5130 0.100 Uiso 1 1 calc R . .
H9B H 0.3960 0.1333 0.4817 0.100 Uiso 1 1 calc R . .
H9C H 0.3714 0.1556 0.5603 0.100 Uiso 1 1 calc R . .
C10 C 0.19257(8) 0.20229(16) 0.17522(18) 0.0270(6) Uani 1 1 d . . .
C11 C 0.19484(8) 0.18036(18) 0.08787(18) 0.0313(6) Uani 1 1 d . . .
C12 C 0.16456(8) 0.21524(19) 0.02606(19) 0.0350(6) Uani 1 1 d . . .
H12A H 0.1651 0.2011 -0.0322 0.042 Uiso 1 1 calc R . .
C13 C 0.13379(8) 0.27032(19) 0.04976(19) 0.0334(6) Uani 1 1 d . . .
H13A H 0.1137 0.2910 0.0076 0.040 Uiso 1 1 calc R . .
C14 C 0.13271(8) 0.29513(17) 0.13644(18) 0.0290(6) Uani 1 1 d . . .
C15 C 0.16248(8) 0.26058(16) 0.19910(18) 0.0275(6) Uani 1 1 d . . .
H15A H 0.1623 0.2764 0.2570 0.033 Uiso 1 1 calc R . .
C16 C 0.22886(9) 0.1244(2) 0.0574(2) 0.0424(7) Uani 1 1 d . . .
H16A H 0.2543 0.1366 0.0925 0.064 Uiso 1 1 calc R . .
H16B H 0.2318 0.1377 -0.0022 0.064 Uiso 1 1 calc R . .
H16C H 0.2221 0.0633 0.0626 0.064 Uiso 1 1 calc R . .
C17 C 0.10260(8) 0.36313(18) 0.15834(19) 0.0317(6) Uani 1 1 d . . .
C18 C 0.06176(8) 0.36016(19) 0.1208(2) 0.0353(7) Uani 1 1 d . . .
H18A H 0.0528 0.3124 0.0862 0.042 Uiso 1 1 calc R . .
C19 C 0.03451(9) 0.4267(2) 0.1340(2) 0.0404(7) Uani 1 1 d . . .
C20 C 0.04711(10) 0.4990(2) 0.1842(2) 0.0462(8) Uani 1 1 d . . .
H20A H 0.0289 0.5447 0.1919 0.055 Uiso 1 1 calc R . .
C21 C 0.08771(10) 0.50205(19) 0.2232(2) 0.0413(7) Uani 1 1 d . A .
C22 C 0.11493(9) 0.43444(19) 0.2114(2) 0.0359(7) Uani 1 1 d . . .
H22A H 0.1416 0.4366 0.2390 0.043 Uiso 1 1 calc R . .
C23 C -0.01011(10) 0.4195(2) 0.0950(3) 0.0562(10) Uani 1 1 d . . .
C24 C 0.10302(13) 0.5796(2) 0.2771(3) 0.0586(10) Uani 1 1 d . . .
C25 C 0.35276(8) 0.33818(17) 0.41530(19) 0.0291(6) Uani 1 1 d . . .
C26 C 0.35024(8) 0.39699(19) 0.48393(19) 0.0340(6) Uani 1 1 d . . .
C27 C 0.37360(9) 0.47382(19) 0.4843(2) 0.0388(7) Uani 1 1 d . . .
H27A H 0.3729 0.5136 0.5298 0.047 Uiso 1 1 calc R . .
C28 C 0.39812(8) 0.49246(19) 0.4179(2) 0.0378(7) Uani 1 1 d . . .
H28A H 0.4137 0.5438 0.4201 0.045 Uiso 1 1 calc R . .
C29 C 0.39936(8) 0.43463(18) 0.3485(2) 0.0334(6) Uani 1 1 d . . .
C30 C 0.37660(8) 0.35671(17) 0.34794(19) 0.0294(6) Uani 1 1 d . . .
H30A H 0.3773 0.3170 0.3025 0.035 Uiso 1 1 calc R . .
C31 C 0.32300(10) 0.3792(2) 0.5546(2) 0.0474(8) Uani 1 1 d . . .
H31A H 0.3231 0.4295 0.5921 0.071 Uiso 1 1 calc R . .
H31B H 0.3332 0.3288 0.5877 0.071 Uiso 1 1 calc R . .
H31C H 0.2954 0.3679 0.5290 0.071 Uiso 1 1 calc R . .
C32 C 0.42284(8) 0.4554(2) 0.2731(2) 0.0385(7) Uani 1 1 d . . .
C33 C 0.42875(9) 0.5432(2) 0.2484(2) 0.0469(8) Uani 1 1 d . . .
H33A H 0.4183 0.5890 0.2793 0.056 Uiso 1 1 calc R . .
C34 C 0.45040(10) 0.5616(3) 0.1773(3) 0.0534(10) Uani 1 1 d . . .
C35 C 0.46618(10) 0.4957(3) 0.1300(2) 0.0535(9) Uani 1 1 d . . .
H35A H 0.4806 0.5091 0.0831 0.064 Uiso 1 1 calc R . .
C36 C 0.46020(9) 0.4093(2) 0.1531(2) 0.0474(8) Uani 1 1 d . B .
C37 C 0.43834(8) 0.3894(2) 0.2247(2) 0.0417(8) Uani 1 1 d . . .
H37A H 0.4343 0.3309 0.2394 0.050 Uiso 1 1 calc R . .
C38 C 0.45602(12) 0.6573(3) 0.1507(3) 0.0724(13) Uani 1 1 d . . .
C39 C 0.47585(11) 0.3372(3) 0.1010(3) 0.0617(11) Uani 1 1 d . . .

loop_
_atom_site_aniso_label
_atom_site_aniso_U_11
_atom_site_aniso_U_22
_atom_site_aniso_U_33
_atom_site_aniso_U_23
_atom_site_aniso_U_13
_atom_site_aniso_U_12
Fe1 0.0288(2) 0.02506(19) 0.0223(2) 0.00176(15) 0.00174(14) -0.00084(14)
Cl1 0.0398(4) 0.0381(4) 0.0257(4) 0.0039(3) 0.0094(3) 0.0027(3)
Cl2 0.0394(4) 0.0399(4) 0.0425(5) -0.0121(3) 0.0058(3) 0.0044(3)
F1 0.0434(11) 0.0745(15) 0.0897(19) 0.0021(12) 0.0190(11) -0.0077(10)
F2 0.0427(12) 0.126(2) 0.0740(18) -0.0215(16) -0.0104(11) 0.0176(12)
F3 0.0502(13) 0.0755(16) 0.138(3) 0.0282(16) 0.0059(14) 0.0257(11)
F4 0.098(3) 0.075(3) 0.177(5) -0.073(3) 0.011(4) 0.020(2)
F5 0.194(5) 0.092(3) 0.136(5) -0.069(3) 0.111(5) -0.104(4)
F6 0.157(5) 0.067(2) 0.076(3) -0.032(2) -0.040(3) 0.013(3)
F4' 0.098(3) 0.075(3) 0.177(5) -0.073(3) 0.011(4) 0.020(2)
F5' 0.194(5) 0.092(3) 0.136(5) -0.069(3) 0.111(5) -0.104(4)
F6' 0.157(5) 0.067(2) 0.076(3) -0.032(2) -0.040(3) 0.013(3)
F7 0.183(3) 0.0485(15) 0.178(4) 0.0357(17) 0.136(3) 0.0171(17)
F8 0.0796(16) 0.0780(16) 0.0861(19) 0.0182(14) 0.0118(14) -0.0262(12)
F9 0.0962(19) 0.104(2) 0.075(2) 0.0432(16) 0.0022(15) 0.0004(15)
F10 0.085(3) 0.119(4) 0.094(4) -0.042(3) 0.061(3) -0.048(2)
F11 0.071(3) 0.146(4) 0.075(3) -0.053(3) -0.012(2) -0.024(3)
F12 0.116(4) 0.083(3) 0.066(3) -0.003(2) 0.037(3) 0.025(2)
F10' 0.085(3) 0.119(4) 0.094(4) -0.042(3) 0.061(3) -0.048(2)
F11' 0.071(3) 0.146(4) 0.075(3) -0.053(3) -0.012(2) -0.024(3)
F12' 0.116(4) 0.083(3) 0.066(3) -0.003(2) 0.037(3) 0.025(2)
N1 0.0247(11) 0.0310(11) 0.0226(12) -0.0028(9) 0.0039(9) -0.0001(8)
N2 0.0240(11) 0.0291(11) 0.0214(12) 0.0015(9) 0.0052(9) 0.0018(8)
N3 0.0306(11) 0.0305(12) 0.0232(12) -0.0013(9) 0.0062(9) -0.0025(9)
C1 0.0257(13) 0.0295(13) 0.0247(15) -0.0050(10) 0.0052(11) 0.0007(10)
C2 0.0305(13) 0.0291(13) 0.0219(14) -0.0040(10) 0.0088(11) -0.0014(10)
C3 0.0316(15) 0.0287(13) 0.0357(17) -0.0027(11) 0.0078(12) -0.0025(11)
C4 0.0345(15) 0.0291(14) 0.0396(18) 0.0076(12) 0.0110(13) 0.0044(11)
C5 0.0329(15) 0.0373(15) 0.0344(17) 0.0078(12) 0.0047(12) 0.0039(12)
C6 0.0246(13) 0.0316(13) 0.0283(15) 0.0022(11) 0.0048(11) 0.0010(10)
C7 0.0300(14) 0.0357(15) 0.0325(17) 0.0014(12) -0.0020(12) -0.0011(11)
C8 0.0407(16) 0.0316(15) 0.0395(19) -0.0028(12) -0.0036(13) -0.0034(12)
C9 0.061(2) 0.046(2) 0.082(3) 0.013(2) -0.039(2) -0.0066(17)
C10 0.0276(13) 0.0287(13) 0.0244(14) -0.0020(10) 0.0013(11) -0.0041(10)
C11 0.0327(14) 0.0360(14) 0.0257(15) -0.0061(11) 0.0049(11) -0.0013(11)
C12 0.0397(16) 0.0440(16) 0.0215(15) -0.0065(12) 0.0032(12) -0.0027(12)
C13 0.0321(15) 0.0396(16) 0.0276(16) -0.0004(12) -0.0016(12) 0.0009(11)
C14 0.0282(14) 0.0326(14) 0.0260(15) -0.0021(11) 0.0021(11) -0.0012(10)
C15 0.0321(14) 0.0296(14) 0.0209(14) -0.0048(10) 0.0030(10) -0.0018(10)
C16 0.0449(18) 0.0549(18) 0.0285(17) -0.0090(14) 0.0087(13) 0.0101(14)
C17 0.0344(15) 0.0320(15) 0.0296(16) 0.0001(12) 0.0072(12) -0.0013(11)
C18 0.0344(15) 0.0378(16) 0.0333(17) -0.0007(13) 0.0026(12) 0.0000(12)
C19 0.0353(16) 0.0416(18) 0.045(2) 0.0030(14) 0.0089(14) 0.0028(13)
C20 0.0478(19) 0.0372(18) 0.057(2) 0.0054(15) 0.0203(16) 0.0080(13)
C21 0.058(2) 0.0285(15) 0.0403(19) -0.0031(13) 0.0182(15) -0.0020(13)
C22 0.0403(16) 0.0379(16) 0.0307(17) -0.0034(12) 0.0089(13) -0.0051(12)
C23 0.0388(19) 0.058(2) 0.072(3) 0.005(2) 0.0088(18) 0.0107(16)
C24 0.072(3) 0.038(2) 0.069(3) -0.0104(18) 0.026(2) -0.0031(17)
C25 0.0246(13) 0.0295(14) 0.0323(16) 0.0001(11) -0.0017(11) 0.0008(10)
C26 0.0332(15) 0.0385(15) 0.0291(16) -0.0004(12) -0.0016(12) 0.0013(12)
C27 0.0379(16) 0.0382(16) 0.0378(19) -0.0075(13) -0.0074(13) 0.0024(12)
C28 0.0305(15) 0.0326(16) 0.047(2) 0.0006(13) -0.0091(13) -0.0037(11)
C29 0.0246(14) 0.0357(15) 0.0386(18) 0.0063(13) -0.0035(12) -0.0005(11)
C30 0.0254(13) 0.0332(14) 0.0287(16) 0.0005(11) -0.0013(11) 0.0003(10)
C31 0.052(2) 0.057(2) 0.0345(19) -0.0113(15) 0.0107(15) -0.0057(15)
C32 0.0257(14) 0.0451(18) 0.0423(19) 0.0076(14) -0.0072(13) -0.0093(12)
C33 0.0322(16) 0.049(2) 0.056(2) 0.0120(16) -0.0118(15) -0.0103(13)
C34 0.0394(18) 0.065(2) 0.052(2) 0.0272(19) -0.0121(16) -0.0210(16)
C35 0.0407(18) 0.075(3) 0.043(2) 0.0128(19) -0.0026(15) -0.0200(17)
C36 0.0324(16) 0.068(2) 0.041(2) 0.0066(17) -0.0007(14) -0.0094(14)
C37 0.0261(15) 0.054(2) 0.045(2) 0.0083(15) 0.0003(13) -0.0088(13)
C38 0.057(2) 0.093(3) 0.059(3) 0.030(2) -0.028(2) -0.029(2)
C39 0.042(2) 0.094(3) 0.050(2) -0.004(2) 0.0079(17) -0.024(2)

loop_
_atom_type_symbol
_atom_type_description
_atom_type_scat_dispersion_real
_atom_type_scat_dispersion_imag
_atom_type_scat_source
C C 0.0033 0.0016 'International Tables Vol C Tables 4.2.6.8 and 6.1.1.4'
H H 0.0000 0.0000 'International Tables Vol C Tables 4.2.6.8 and 6.1.1.4'
Cl Cl 0.1484 0.1585 'International Tables Vol C Tables 4.2.6.8 and 6.1.1.4'
F F 0.0171 0.0103 'International Tables Vol C Tables 4.2.6.8 and 6.1.1.4'
Fe Fe 0.3463 0.8444 'International Tables Vol C Tables 4.2.6.8 and 6.1.1.4'
N N 0.0061 0.0033 'International Tables Vol C Tables 4.2.6.8 and 6.1.1.4'

loop_
_geom_angle_atom_site_label_1
_geom_angle_atom_site_label_2
_geom_angle_atom_site_label_3
_geom_angle
N2 Fe1 N1 73.93(8)
N2 Fe1 N3 73.01(8)
N1 Fe1 N3 146.71(8)
N2 Fe1 Cl2 126.71(6)
N1 Fe1 Cl2 101.88(6)
N3 Fe1 Cl2 100.84(6)
N2 Fe1 Cl1 114.58(6)
N1 Fe1 Cl1 93.25(6)
N3 Fe1 Cl1 96.83(6)
Cl2 Fe1 Cl1 118.71(3)
C1 N1 C10 120.8(2)
C1 N1 Fe1 116.36(17)
C10 N1 Fe1 122.70(16)
C6 N2 C2 120.2(2)
C6 N2 Fe1 120.24(16)
C2 N2 Fe1 119.56(17)
C7 N3 C25 121.1(2)
C7 N3 Fe1 117.22(18)
C25 N3 Fe1 121.46(16)
N1 C1 C2 116.0(2)
N1 C1 C8 126.3(2)
C2 C1 C8 117.7(2)
N2 C2 C3 121.5(2)
N2 C2 C1 114.1(2)
C3 C2 C1 124.4(2)
C4 C3 C2 118.2(2)
C5 C4 C3 120.1(3)
C4 C5 C6 118.6(3)
N2 C6 C5 121.3(2)
N2 C6 C7 114.0(2)
C5 C6 C7 124.6(3)
N3 C7 C6 115.4(2)
N3 C7 C9 126.3(3)
C6 C7 C9 118.2(2)
C15 C10 C11 121.1(2)
C15 C10 N1 117.9(2)
C11 C10 N1 121.0(2)
C12 C11 C10 117.5(2)
C12 C11 C16 119.1(3)
C10 C11 C16 123.4(3)
C13 C12 C11 121.6(3)
C12 C13 C14 120.7(3)
C15 C14 C13 118.5(2)
C15 C14 C17 121.9(2)
C13 C14 C17 119.4(2)
C14 C15 C10 120.5(2)
C22 C17 C18 118.2(3)
C22 C17 C14 121.2(2)
C18 C17 C14 120.4(3)
C19 C18 C17 121.2(3)
C18 C19 C20 120.6(3)
C18 C19 C23 119.7(3)
C20 C19 C23 119.7(3)
C19 C20 C21 118.7(3)
C22 C21 C20 120.7(3)
C22 C21 C24 118.5(3)
C20 C21 C24 120.7(3)
C21 C22 C17 120.5(3)
F3 C23 F2 108.4(3)
F3 C23 F1 105.9(3)
F2 C23 F1 106.2(3)
F3 C23 C19 112.8(3)
F2 C23 C19 112.8(3)
F1 C23 C19 110.4(3)
F6' C24 F6 126.1(7)
F6' C24 F5 53.8(11)
F6 C24 F5 110.9(5)
F6' C24 F5' 106.0(11)
F6 C24 F5' 36.6(14)
F5 C24 F5' 127.6(7)
F6' C24 F4 53.7(12)
F6 C24 F4 102.8(4)
F5 C24 F4 106.9(4)
F5' C24 F4 66.9(14)
F6' C24 C21 120.7(7)
F6 C24 C21 112.9(3)
F5 C24 C21 111.3(4)
F5' C24 C21 119.4(6)
F4 C24 C21 111.6(4)
F6' C24 F4' 103.0(10)
F6 C24 F4' 57.1(9)
F5 C24 F4' 57.8(8)
F5' C24 F4' 89.3(13)
F4 C24 F4' 135.2(5)
C21 C24 F4' 113.1(5)
C30 C25 C26 121.5(2)
C30 C25 N3 116.2(2)
C26 C25 N3 122.0(2)
C27 C26 C25 117.5(3)
C27 C26 C31 120.8(3)
C25 C26 C31 121.7(3)
C26 C27 C28 121.5(3)
C29 C28 C27 120.5(3)
C28 C29 C30 118.6(3)
C28 C29 C32 121.9(3)
C30 C29 C32 119.4(3)
C25 C30 C29 120.4(3)
C37 C32 C33 118.1(3)
C37 C32 C29 121.2(3)
C33 C32 C29 120.6(3)
C34 C33 C32 120.0(3)
C35 C34 C33 121.6(3)
C35 C34 C38 119.1(4)
C33 C34 C38 119.2(4)
C34 C35 C36 118.9(3)
C35 C36 C37 120.2(3)
C35 C36 C39 119.6(3)
C37 C36 C39 120.1(3)
C32 C37 C36 121.1(3)
F7 C38 F9 111.2(4)
F7 C38 F8 110.5(4)
F9 C38 F8 100.9(3)
F7 C38 C34 113.3(4)
F9 C38 C34 110.2(4)
F8 C38 C34 110.0(3)
F11 C39 F12 112.7(5)
F11 C39 F11' 127.4(5)
F12 C39 F11' 60.3(6)
F11 C39 F10 109.5(5)
F12 C39 F10 103.0(4)
F11' C39 F10 42.8(5)
F11 C39 F10' 65.0(5)
F12 C39 F10' 49.2(5)
F11' C39 F10' 98.6(7)
F10 C39 F10' 130.3(5)
F11 C39 F12' 36.3(4)
F12 C39 F12' 129.5(5)
F11' C39 F12' 103.6(6)
F10 C39 F12' 74.0(5)
F10' C39 F12' 93.6(6)
F11 C39 C36 109.6(4)
F12 C39 C36 111.8(4)
F11' C39 C36 121.4(5)
F10 C39 C36 110.0(4)
F10' C39 C36 118.2(4)
F12' C39 C36 116.5(5)

loop_
_geom_bond_atom_site_label_1
_geom_bond_atom_site_label_2
_geom_bond_distance
Fe1 N2 2.107(2)
Fe1 N1 2.231(2)
Fe1 N3 2.241(2)
Fe1 Cl2 2.2906(8)
Fe1 Cl1 2.3223(8)
F1 C23 1.346(4)
F2 C23 1.325(5)
F3 C23 1.322(4)
F4 C24 1.363(5)
F5 C24 1.272(5)
F6 C24 1.276(6)
F4' C24 1.519(14)
F5' C24 1.267(17)
F6' C24 1.202(13)
F7 C38 1.269(6)
F8 C38 1.351(4)
F9 C38 1.347(5)
F10 C39 1.345(5)
F11 C39 1.259(5)
F12 C39 1.273(6)
F10' C39 1.413(9)
F11' C39 1.309(10)
F12' C39 1.449(10)
N1 C1 1.288(3)
N1 C10 1.434(3)
N2 C6 1.339(3)
N2 C2 1.344(3)
N3 C7 1.277(3)
N3 C25 1.438(3)
C1 C2 1.496(4)
C1 C8 1.499(4)
C2 C3 1.394(4)
C3 C4 1.393(4)
C4 C5 1.376(4)
C5 C6 1.401(4)
C6 C7 1.495(4)
C7 C9 1.507(4)
C10 C15 1.402(4)
C10 C11 1.404(4)
C11 C12 1.404(4)
C11 C16 1.515(4)
C12 C13 1.387(4)
C13 C14 1.399(4)
C14 C15 1.400(4)
C14 C17 1.491(4)
C17 C22 1.393(4)
C17 C18 1.397(4)
C18 C19 1.378(4)
C19 C20 1.382(5)
C19 C23 1.520(5)
C20 C21 1.398(5)
C21 C22 1.384(4)
C21 C24 1.498(5)
C25 C30 1.397(4)
C25 C26 1.398(4)
C26 C27 1.395(4)
C26 C31 1.508(4)
C27 C28 1.400(4)
C28 C29 1.392(4)
C29 C30 1.398(4)
C29 C32 1.498(4)
C32 C37 1.382(5)
C32 C33 1.407(4)
C33 C34 1.400(5)
C34 C35 1.375(5)
C34 C38 1.528(5)
C35 C36 1.381(5)
C36 C37 1.416(5)
C36 C39 1.483(6)

loop_
_geom_torsion_atom_site_label_1
_geom_torsion_atom_site_label_2
_geom_torsion_atom_site_label_3
_geom_torsion_atom_site_label_4
_geom_torsion
N2 Fe1 N1 C1 0.14(18)
N3 Fe1 N1 C1 7.1(3)
Cl2 Fe1 N1 C1 -124.96(17)
Cl1 Fe1 N1 C1 114.81(18)
N2 Fe1 N1 C10 -176.2(2)
N3 Fe1 N1 C10 -169.21(17)
Cl2 Fe1 N1 C10 58.69(19)
Cl1 Fe1 N1 C10 -61.54(18)
N1 Fe1 N2 C6 179.5(2)
N3 Fe1 N2 C6 3.46(18)
Cl2 Fe1 N2 C6 -87.53(19)
Cl1 Fe1 N2 C6 93.29(19)
N1 Fe1 N2 C2 -0.34(18)
N3 Fe1 N2 C2 -176.3(2)
Cl2 Fe1 N2 C2 92.67(19)
Cl1 Fe1 N2 C2 -86.50(18)
N2 Fe1 N3 C7 -2.2(2)
N1 Fe1 N3 C7 -9.3(3)
Cl2 Fe1 N3 C7 123.1(2)
Cl1 Fe1 N3 C7 -115.9(2)
N2 Fe1 N3 C25 172.0(2)
N1 Fe1 N3 C25 164.94(17)
Cl2 Fe1 N3 C25 -62.74(19)
Cl1 Fe1 N3 C25 58.29(19)
C10 N1 C1 C2 176.5(2)
Fe1 N1 C1 C2 0.0(3)
C10 N1 C1 C8 -4.9(4)
Fe1 N1 C1 C8 178.7(2)
C6 N2 C2 C3 -0.5(4)
Fe1 N2 C2 C3 179.31(19)
C6 N2 C2 C1 -179.3(2)
Fe1 N2 C2 C1 0.5(3)
N1 C1 C2 N2 -0.3(3)
C8 C1 C2 N2 -179.1(2)
N1 C1 C2 C3 -179.1(2)
C8 C1 C2 C3 2.1(4)
N2 C2 C3 C4 1.3(4)
C1 C2 C3 C4 -180.0(2)
C2 C3 C4 C5 -0.8(4)
C3 C4 C5 C6 -0.5(4)
C2 N2 C6 C5 -0.9(4)
Fe1 N2 C6 C5 179.4(2)
C2 N2 C6 C7 175.6(2)
Fe1 N2 C6 C7 -4.2(3)
C4 C5 C6 N2 1.3(4)
C4 C5 C6 C7 -174.8(3)
C25 N3 C7 C6 -173.3(2)
Fe1 N3 C7 C6 0.9(3)
C25 N3 C7 C9 3.3(5)
Fe1 N3 C7 C9 177.6(3)
N2 C6 C7 N3 2.0(4)
C5 C6 C7 N3 178.3(3)
N2 C6 C7 C9 -175.0(3)
C5 C6 C7 C9 1.4(4)
C1 N1 C10 C15 115.4(3)
Fe1 N1 C10 C15 -68.4(3)
C1 N1 C10 C11 -67.7(3)
Fe1 N1 C10 C11 108.5(2)
C15 C10 C11 C12 -3.3(4)
N1 C10 C11 C12 179.8(2)
C15 C10 C11 C16 174.4(3)
N1 C10 C11 C16 -2.5(4)
C10 C11 C12 C13 0.9(4)
C16 C11 C12 C13 -176.9(3)
C11 C12 C13 C14 1.9(4)
C12 C13 C14 C15 -2.3(4)
C12 C13 C14 C17 172.3(3)
C13 C14 C15 C10 -0.1(4)
C17 C14 C15 C10 -174.6(2)
C11 C10 C15 C14 3.0(4)
N1 C10 C15 C14 179.9(2)
C15 C14 C17 C22 43.7(4)
C13 C14 C17 C22 -130.7(3)
C15 C14 C17 C18 -141.1(3)
C13 C14 C17 C18 44.5(4)
C22 C17 C18 C19 1.4(4)
C14 C17 C18 C19 -174.0(3)
C17 C18 C19 C20 0.8(5)
C17 C18 C19 C23 -177.6(3)
C18 C19 C20 C21 -1.8(5)
C23 C19 C20 C21 176.6(3)
C19 C20 C21 C22 0.5(5)
C19 C20 C21 C24 179.1(3)
C20 C21 C22 C17 1.7(5)
C24 C21 C22 C17 -176.8(3)
C18 C17 C22 C21 -2.7(4)
C14 C17 C22 C21 172.7(3)
C18 C19 C23 F3 -152.4(3)
C20 C19 C23 F3 29.1(5)
C18 C19 C23 F2 -29.2(5)
C20 C19 C23 F2 152.4(3)
C18 C19 C23 F1 89.4(4)
C20 C19 C23 F1 -89.1(4)
C22 C21 C24 F6' 128.0(17)
C20 C21 C24 F6' -50.5(17)
C22 C21 C24 F6 -57.1(6)
C20 C21 C24 F6 124.4(5)
C22 C21 C24 F5 68.4(7)
C20 C21 C24 F5 -110.1(6)
C22 C21 C24 F5' -97.4(19)
C20 C21 C24 F5' 84.0(19)
C22 C21 C24 F4 -172.3(5)
C20 C21 C24 F4 9.1(7)
C22 C21 C24 F4' 5.5(13)
C20 C21 C24 F4' -173.0(12)
C7 N3 C25 C30 99.1(3)
Fe1 N3 C25 C30 -74.9(3)
C7 N3 C25 C26 -86.7(3)
Fe1 N3 C25 C26 99.3(3)
C30 C25 C26 C27 -2.2(4)
N3 C25 C26 C27 -176.0(2)
C30 C25 C26 C31 177.1(3)
N3 C25 C26 C31 3.2(4)
C25 C26 C27 C28 1.1(4)
C31 C26 C27 C28 -178.1(3)
C26 C27 C28 C29 0.8(4)
C27 C28 C29 C30 -1.8(4)
C27 C28 C29 C32 175.6(3)
C26 C25 C30 C29 1.2(4)
N3 C25 C30 C29 175.5(2)
C28 C29 C30 C25 0.8(4)
C32 C29 C30 C25 -176.6(2)
C28 C29 C32 C37 153.0(3)
C30 C29 C32 C37 -29.7(4)
C28 C29 C32 C33 -28.7(4)
C30 C29 C32 C33 148.6(3)
C37 C32 C33 C34 -1.0(4)
C29 C32 C33 C34 -179.4(3)
C32 C33 C34 C35 0.3(5)
C32 C33 C34 C38 179.2(3)
C33 C34 C35 C36 0.4(5)
C38 C34 C35 C36 -178.5(3)
C34 C35 C36 C37 -0.3(5)
C34 C35 C36 C39 178.1(3)
C33 C32 C37 C36 1.1(4)
C29 C32 C37 C36 179.4(3)
C35 C36 C37 C32 -0.4(5)
C39 C36 C37 C32 -178.8(3)
C35 C34 C38 F7 174.6(4)
C33 C34 C38 F7 -4.4(5)
C35 C34 C38 F9 49.3(5)
C33 C34 C38 F9 -129.7(4)
C35 C34 C38 F8 -61.2(5)
C33 C34 C38 F8 119.9(4)
C35 C36 C39 F11 -87.5(5)
C37 C36 C39 F11 90.9(5)
C35 C36 C39 F12 146.8(4)
C37 C36 C39 F12 -34.8(5)
C35 C36 C39 F11' 79.2(9)
C37 C36 C39 F11' -102.4(9)
C35 C36 C39 F10 33.0(6)
C37 C36 C39 F10 -148.6(5)
C35 C36 C39 F10' -159.0(7)
C37 C36 C39 F10' 19.4(8)
C35 C36 C39 F12' -48.6(6)
C37 C36 C39 F12' 129.8(6)
